data_1555939
loop_
_publ_author_name
'Nelson, Jr, Shawn D'
'Wawer, Mathias J.'
'Schreiber, Stuart L.'

_publ_section_title
;
 Divergent Synthesis and Real-Time Biological Annotation of Optically
 Active Tetrahydrocyclopenta[c]pyranone Derivatives.
;
_journal_issue 24
_journal_name_full 'Organic letters'
_journal_page_first 6280
_journal_page_last 6283
_journal_paper_doi 10.1021/acs.orglett.6b03118
_journal_volume 18
_journal_year 2016
_chemical_absolute_configuration ad
_chemical_formula_sum 'C15 H16 O2'
_chemical_formula_weight 228.28
_space_group_crystal_system monoclinic
_space_group_IT_number 4
_space_group_name_Hall 'P 2yb'
_space_group_name_H-M_alt 'P 1 21 1'
_atom_sites_solution_hydrogens geom
_atom_sites_solution_primary direct
_atom_sites_solution_secondary difmap
_audit_creation_method SHELXL-2014/6
_cell_angle_alpha 90
_cell_angle_beta 91.8595(9)
_cell_angle_gamma 90
_cell_formula_units_Z 4
_cell_length_a 9.2014(3)
_cell_length_b 10.8506(3)
_cell_length_c 12.1000(4)
_cell_measurement_reflns_used 9950
_cell_measurement_temperature 100(2)
_cell_measurement_theta_max 69.71
_cell_measurement_theta_min 3.65
_cell_volume 1207.44(7)
_computing_cell_refinement 'SAINT 7.46A (Bruker-AXS, 2015)'
_computing_data_collection 'APEX2 v2011.4.0 (Bruker-AXS, 2015)'
_computing_data_reduction 'SAINT 7.46A (Bruker-AXS, 2015)'
_computing_molecular_graphics 'Bruker SHELXTL'
_computing_publication_material 'Bruker SHELXTL'
_computing_structure_refinement 'SHELXL-2014/6 (Sheldrick, 2014)'
_computing_structure_solution 'SHELXS-2015 (Sheldrick, 2015)'
_diffrn_ambient_temperature 100(2)
_diffrn_detector_area_resol_mean 8.3
_diffrn_measured_fraction_theta_full 1.000
_diffrn_measured_fraction_theta_max 0.998
_diffrn_measurement_device_type 'Bruker Smart APEX2 CCD'
_diffrn_measurement_method '\f and \w scans'
_diffrn_radiation_type CuK\a
_diffrn_radiation_wavelength 1.54178
_diffrn_reflns_av_R_equivalents 0.0265
_diffrn_reflns_av_unetI/netI 0.0106
_diffrn_reflns_Laue_measured_fraction_full 1.000
_diffrn_reflns_Laue_measured_fraction_max 0.998
_diffrn_reflns_limit_h_max 11
_diffrn_reflns_limit_h_min -11
_diffrn_reflns_limit_k_max 13
_diffrn_reflns_limit_k_min -13
_diffrn_reflns_limit_l_max 14
_diffrn_reflns_limit_l_min -14
_diffrn_reflns_number 36051
_diffrn_reflns_point_group_measured_fraction_full 1.000
_diffrn_reflns_point_group_measured_fraction_max 0.993
_diffrn_reflns_theta_full 67.679
_diffrn_reflns_theta_max 69.276
_diffrn_reflns_theta_min 3.655
_diffrn_source 'I\mS micro-focus sealed tube, multilayer optics'
_exptl_absorpt_coefficient_mu 0.652
_exptl_absorpt_correction_T_max 0.7533
_exptl_absorpt_correction_T_min 0.6490
_exptl_absorpt_correction_type multi-scan
_exptl_absorpt_process_details 'SADABS (Sheldrick, 2009)'
_exptl_crystal_colour colourless
_exptl_crystal_density_diffrn 1.256
_exptl_crystal_density_method 'not measured'
_exptl_crystal_description plate
_exptl_crystal_F_000 488
_exptl_crystal_size_max 0.550
_exptl_crystal_size_mid 0.500
_exptl_crystal_size_min 0.155
_refine_diff_density_max 0.227
_refine_diff_density_min -0.194
_refine_diff_density_rms 0.035
_refine_ls_abs_structure_details
; 
 Flack x determined using 2099 quotients [(I+)-(I-)]/[(I+)+(I-)] 
 (Parsons, Flack and Wagner, Acta Cryst. B69 (2013) 249-259). 
;
_refine_ls_abs_structure_Flack 0.07(2)
_refine_ls_extinction_method none
_refine_ls_goodness_of_fit_ref 1.045
_refine_ls_hydrogen_treatment constr
_refine_ls_matrix_type full
_refine_ls_number_parameters 309
_refine_ls_number_reflns 4480
_refine_ls_number_restraints 1
_refine_ls_restrained_S_all 1.045
_refine_ls_R_factor_all 0.0272
_refine_ls_R_factor_gt 0.0272
_refine_ls_shift/su_max 0.000
_refine_ls_shift/su_mean 0.000
_refine_ls_structure_factor_coef Fsqd
_refine_ls_weighting_details 'w=1/[\s^2^(Fo^2^)+(0.0462P)^2^+0.2053P] where P=(Fo^2^+2Fc^2^)/3'
_refine_ls_weighting_scheme calc
_refine_ls_wR_factor_gt 0.0713
_refine_ls_wR_factor_ref 0.0713
_reflns_Friedel_coverage 0.882
_reflns_Friedel_fraction_full 1.000
_reflns_Friedel_fraction_max 0.987
_reflns_number_gt 4480
_reflns_number_total 4480
_reflns_threshold_expression 'I > 2\s(I)'
_cod_data_source_file ol6b03118_si_004.cif
_cod_data_source_block x15128
_cod_original_sg_symbol_H-M 'P 21'
_cod_database_code 1555939
_shelx_space_group_comment
; 
The symmetry employed for this shelxl refinement is uniquely defined 
by the following loop, which should always be used as a source of 
symmetry information in preference to the above space-group names. 
They are only intended as comments. 
;
_shelx_estimated_absorpt_t_min 0.716
_shelx_estimated_absorpt_t_max 0.906
_shelxl_version_number 2014/6

loop_
_space_group_symop_operation_xyz
'x, y, z'
'-x, y+1/2, -z'

loop_
_atom_site_label
_atom_site_type_symbol
_atom_site_fract_x
_atom_site_fract_y
_atom_site_fract_z
_atom_site_U_iso_or_equiv
_atom_site_adp_type
_atom_site_occupancy
_atom_site_site_symmetry_order
_atom_site_calc_flag
_atom_site_refinement_flags_posn
_atom_site_refinement_flags_adp
O1 O 0.72729(12) 0.52786(12) -0.07588(9) 0.0197(3) Uani 1 1 d . .
O2 O 0.64703(14) 0.27122(12) 0.32775(10) 0.0264(3) Uani 1 1 d . .
C1 C 0.63275(18) 0.61411(15) -0.02262(13) 0.0189(3) Uani 1 1 d . .
C2 C 0.69455(18) 0.63806(15) 0.09628(13) 0.0191(3) Uani 1 1 d . .
H2A H 0.7895 0.6806 0.0934 0.023 Uiso 1 1 calc R U
H2B H 0.6270 0.6910 0.1371 0.023 Uiso 1 1 calc R U
C3 C 0.71236(17) 0.51715(15) 0.15290(14) 0.0179(3) Uani 1 1 d . .
C4 C 0.64830(18) 0.47152(16) 0.24138(13) 0.0189(3) Uani 1 1 d . .
H4 H 0.5862 0.5166 0.2878 0.023 Uiso 1 1 calc R U
C5 C 0.68787(17) 0.34118(16) 0.25653(13) 0.0198(3) Uani 1 1 d . .
C6 C 0.79098(19) 0.30681(16) 0.16568(14) 0.0223(4) Uani 1 1 d . .
H6A H 0.7512 0.2376 0.1208 0.027 Uiso 1 1 calc R U
H6B H 0.8872 0.2825 0.1976 0.027 Uiso 1 1 calc R U
C7 C 0.80377(18) 0.42294(16) 0.09513(14) 0.0192(3) Uani 1 1 d . .
H7 H 0.9073 0.4508 0.0945 0.023 Uiso 1 1 calc R U
C8 C 0.74176(18) 0.41084(16) -0.02349(13) 0.0191(3) Uani 1 1 d . .
H8A H 0.8068 0.3580 -0.0667 0.023 Uiso 1 1 calc R U
H8B H 0.6454 0.3704 -0.0223 0.023 Uiso 1 1 calc R U
C9 C 0.6422(2) 0.73014(17) -0.09302(14) 0.0225(4) Uani 1 1 d . .
H9A H 0.7439 0.7562 -0.0964 0.034 Uiso 1 1 calc R U
H9B H 0.5849 0.7960 -0.0601 0.034 Uiso 1 1 calc R U
H9C H 0.6038 0.7128 -0.1679 0.034 Uiso 1 1 calc R U
C10 C 0.47566(18) 0.56699(15) -0.02501(13) 0.0178(3) Uani 1 1 d . .
C11 C 0.42340(18) 0.50443(16) -0.11897(13) 0.0201(3) Uani 1 1 d . .
H11 H 0.4876 0.4868 -0.1768 0.024 Uiso 1 1 calc R U
C12 C 0.27922(19) 0.46765(16) -0.12917(14) 0.0217(4) Uani 1 1 d . .
H12 H 0.2451 0.4264 -0.1942 0.026 Uiso 1 1 calc R U
C13 C 0.18456(19) 0.49102(18) -0.04435(15) 0.0237(4) Uani 1 1 d . .
H13 H 0.0857 0.4661 -0.0513 0.028 Uiso 1 1 calc R U
C14 C 0.23550(19) 0.55087(17) 0.05030(14) 0.0230(4) Uani 1 1 d . .
H14 H 0.1717 0.5658 0.1090 0.028 Uiso 1 1 calc R U
C15 C 0.37984(19) 0.58930(16) 0.05986(14) 0.0202(3) Uani 1 1 d . .
H15 H 0.4134 0.6311 0.1248 0.024 Uiso 1 1 calc R U
O3 O 0.09902(13) 0.47629(12) 0.32195(9) 0.0214(3) Uani 1 1 d . .
O4 O 0.46587(15) 0.27841(13) 0.67486(11) 0.0318(3) Uani 1 1 d . .
C21 C 0.09815(18) 0.57596(16) 0.40102(13) 0.0184(3) Uani 1 1 d . .
C22 C 0.25744(18) 0.60369(16) 0.43827(14) 0.0195(3) Uani 1 1 d . .
H22A H 0.3127 0.6337 0.3748 0.023 Uiso 1 1 calc R U
H22B H 0.2600 0.6681 0.4962 0.023 Uiso 1 1 calc R U
C23 C 0.32343(17) 0.48723(16) 0.48256(14) 0.0195(3) Uani 1 1 d . .
C24 C 0.38286(17) 0.46351(17) 0.58238(14) 0.0217(4) Uani 1 1 d . .
H24 H 0.4027 0.5236 0.6380 0.026 Uiso 1 1 calc R U
C25 C 0.41317(18) 0.33109(18) 0.59394(16) 0.0239(4) Uani 1 1 d . .
C26 C 0.3631(2) 0.26897(18) 0.48646(16) 0.0270(4) Uani 1 1 d . .
H26A H 0.2831 0.2103 0.4996 0.032 Uiso 1 1 calc R U
H26B H 0.4444 0.2238 0.4534 0.032 Uiso 1 1 calc R U
C27 C 0.31058(18) 0.37405(16) 0.41045(14) 0.0224(4) Uani 1 1 d . .
H27 H 0.3774 0.3820 0.3473 0.027 Uiso 1 1 calc R U
C28 C 0.15371(19) 0.36244(16) 0.36583(14) 0.0222(4) Uani 1 1 d . .
H28A H 0.1491 0.2989 0.3071 0.027 Uiso 1 1 calc R U
H28B H 0.0912 0.3349 0.4262 0.027 Uiso 1 1 calc R U
C29 C 0.0323(2) 0.68453(17) 0.33723(14) 0.0233(4) Uani 1 1 d . .
H29A H 0.0931 0.7043 0.2746 0.035 Uiso 1 1 calc R U
H29B H 0.0272 0.7562 0.3862 0.035 Uiso 1 1 calc R U
H29C H -0.0658 0.6629 0.3098 0.035 Uiso 1 1 calc R U
C30 C 0.00079(18) 0.54377(15) 0.49739(14) 0.0172(3) Uani 1 1 d . .
C31 C -0.12849(18) 0.48115(17) 0.47264(14) 0.0191(3) Uani 1 1 d . .
H31 H -0.1500 0.4571 0.3984 0.023 Uiso 1 1 calc R U
C32 C -0.22594(18) 0.45324(16) 0.55313(15) 0.0226(4) Uani 1 1 d . .
H32 H -0.3133 0.4106 0.5341 0.027 Uiso 1 1 calc R U
C33 C -0.19623(19) 0.48755(17) 0.66222(15) 0.0235(4) Uani 1 1 d . .
H33 H -0.2632 0.4693 0.7181 0.028 Uiso 1 1 calc R U
C34 C -0.06772(19) 0.54870(17) 0.68825(14) 0.0226(4) Uani 1 1 d . .
H34 H -0.0464 0.5720 0.7627 0.027 Uiso 1 1 calc R U
C35 C 0.03086(18) 0.57656(16) 0.60699(14) 0.0194(3) Uani 1 1 d . .
H35 H 0.1189 0.6181 0.6264 0.023 Uiso 1 1 calc R U

loop_
_atom_site_aniso_label
_atom_site_aniso_U_11
_atom_site_aniso_U_22
_atom_site_aniso_U_33
_atom_site_aniso_U_23
_atom_site_aniso_U_13
_atom_site_aniso_U_12
O1 0.0213(5) 0.0210(6) 0.0169(5) 0.0011(5) 0.0029(4) 0.0002(5)
O2 0.0283(6) 0.0271(7) 0.0236(6) 0.0082(5) -0.0016(5) -0.0032(5)
C1 0.0227(8) 0.0175(8) 0.0166(8) -0.0002(6) 0.0007(6) 0.0007(7)
C2 0.0227(8) 0.0169(8) 0.0177(8) -0.0006(6) 0.0000(6) -0.0026(6)
C3 0.0173(7) 0.0198(8) 0.0163(7) -0.0018(6) -0.0052(6) -0.0030(6)
C4 0.0192(7) 0.0203(8) 0.0170(7) -0.0006(6) -0.0035(6) -0.0009(6)
C5 0.0178(8) 0.0231(9) 0.0179(8) 0.0004(7) -0.0071(6) -0.0027(7)
C6 0.0231(8) 0.0208(9) 0.0228(8) 0.0017(7) -0.0012(7) 0.0025(7)
C7 0.0172(8) 0.0199(9) 0.0205(8) 0.0016(6) 0.0000(6) -0.0004(6)
C8 0.0195(8) 0.0188(8) 0.0191(8) -0.0014(7) 0.0006(6) 0.0026(6)
C9 0.0263(8) 0.0210(9) 0.0202(8) 0.0043(7) 0.0016(6) -0.0011(7)
C10 0.0218(8) 0.0143(7) 0.0171(8) 0.0041(6) -0.0010(6) 0.0026(6)
C11 0.0223(8) 0.0205(8) 0.0174(8) 0.0013(6) 0.0013(6) 0.0034(7)
C12 0.0254(8) 0.0206(9) 0.0189(8) 0.0009(7) -0.0021(6) -0.0008(7)
C13 0.0203(8) 0.0233(9) 0.0273(9) 0.0051(7) 0.0001(6) -0.0011(7)
C14 0.0221(8) 0.0249(9) 0.0222(8) 0.0046(7) 0.0055(6) 0.0039(7)
C15 0.0246(8) 0.0191(8) 0.0167(7) 0.0019(6) -0.0009(6) 0.0031(7)
O3 0.0265(6) 0.0215(6) 0.0163(5) -0.0047(5) 0.0022(4) -0.0046(5)
O4 0.0330(7) 0.0316(7) 0.0314(7) 0.0074(6) 0.0080(6) 0.0086(6)
C21 0.0212(8) 0.0179(8) 0.0161(7) -0.0026(6) 0.0003(6) -0.0030(6)
C22 0.0202(8) 0.0188(8) 0.0196(8) -0.0021(6) 0.0038(6) -0.0049(6)
C23 0.0152(7) 0.0194(8) 0.0244(8) -0.0031(7) 0.0076(6) -0.0045(6)
C24 0.0181(8) 0.0217(9) 0.0256(9) -0.0014(7) 0.0040(6) -0.0016(7)
C25 0.0168(8) 0.0259(9) 0.0298(9) 0.0025(7) 0.0102(7) 0.0011(7)
C26 0.0255(9) 0.0199(9) 0.0360(10) -0.0017(8) 0.0091(7) 0.0014(7)
C27 0.0215(8) 0.0210(9) 0.0254(8) -0.0040(7) 0.0091(7) -0.0027(7)
C28 0.0244(9) 0.0194(8) 0.0232(8) -0.0068(7) 0.0058(7) -0.0039(7)
C29 0.0291(9) 0.0227(9) 0.0181(8) 0.0029(7) -0.0011(7) -0.0040(7)
C30 0.0180(7) 0.0149(7) 0.0187(7) 0.0003(6) -0.0002(6) 0.0027(6)
C31 0.0195(8) 0.0194(8) 0.0184(7) -0.0010(6) -0.0015(6) 0.0009(6)
C32 0.0172(8) 0.0203(9) 0.0304(9) 0.0025(7) 0.0013(7) 0.0015(7)
C33 0.0247(8) 0.0220(9) 0.0242(8) 0.0048(7) 0.0085(7) 0.0071(7)
C34 0.0287(9) 0.0224(9) 0.0169(8) -0.0002(7) 0.0017(6) 0.0072(7)
C35 0.0198(8) 0.0177(8) 0.0207(8) -0.0022(6) -0.0003(6) 0.0023(6)

loop_
_atom_type_symbol
_atom_type_description
_atom_type_scat_dispersion_real
_atom_type_scat_dispersion_imag
_atom_type_scat_source
C C 0.0181 0.0091 'International Tables Vol C Tables 4.2.6.8 and 6.1.1.4'
H H 0.0000 0.0000 'International Tables Vol C Tables 4.2.6.8 and 6.1.1.4'
O O 0.0492 0.0322 'International Tables Vol C Tables 4.2.6.8 and 6.1.1.4'

loop_
_geom_angle_atom_site_label_1
_geom_angle_atom_site_label_2
_geom_angle_atom_site_label_3
_geom_angle
C8 O1 C1 115.37(12)
O1 C1 C9 103.88(13)
O1 C1 C10 110.91(13)
C9 C1 C10 109.63(13)
O1 C1 C2 108.33(13)
C9 C1 C2 110.74(14)
C10 C1 C2 112.98(13)
C3 C2 C1 108.13(13)
C3 C2 H2A 110.1
C1 C2 H2A 110.1
C3 C2 H2B 110.1
C1 C2 H2B 110.1
H2A C2 H2B 108.4
C4 C3 C2 130.72(16)
C4 C3 C7 112.80(15)
C2 C3 C7 116.04(14)
C3 C4 C5 110.06(16)
C3 C4 H4 125.0
C5 C4 H4 125.0
O2 C5 C4 127.40(16)
O2 C5 C6 124.94(16)
C4 C5 C6 107.65(14)
C5 C6 C7 105.22(14)
C5 C6 H6A 110.7
C7 C6 H6A 110.7
C5 C6 H6B 110.7
C7 C6 H6B 110.7
H6A C6 H6B 108.8
C3 C7 C6 104.21(14)
C3 C7 C8 107.18(13)
C6 C7 C8 114.79(14)
C3 C7 H7 110.1
C6 C7 H7 110.1
C8 C7 H7 110.1
O1 C8 C7 111.54(13)
O1 C8 H8A 109.3
C7 C8 H8A 109.3
O1 C8 H8B 109.3
C7 C8 H8B 109.3
H8A C8 H8B 108.0
C1 C9 H9A 109.5
C1 C9 H9B 109.5
H9A C9 H9B 109.5
C1 C9 H9C 109.5
H9A C9 H9C 109.5
H9B C9 H9C 109.5
C11 C10 C15 118.31(15)
C11 C10 C1 118.51(14)
C15 C10 C1 123.09(14)
C12 C11 C10 121.03(15)
C12 C11 H11 119.5
C10 C11 H11 119.5
C11 C12 C13 120.12(16)
C11 C12 H12 119.9
C13 C12 H12 119.9
C14 C13 C12 119.51(16)
C14 C13 H13 120.2
C12 C13 H13 120.2
C13 C14 C15 120.34(16)
C13 C14 H14 119.8
C15 C14 H14 119.8
C14 C15 C10 120.66(16)
C14 C15 H15 119.7
C10 C15 H15 119.7
C28 O3 C21 114.23(12)
O3 C21 C29 104.72(13)
O3 C21 C30 110.43(13)
C29 C21 C30 109.19(14)
O3 C21 C22 108.22(13)
C29 C21 C22 110.76(14)
C30 C21 C22 113.18(13)
C23 C22 C21 108.05(14)
C23 C22 H22A 110.1
C21 C22 H22A 110.1
C23 C22 H22B 110.1
C21 C22 H22B 110.1
H22A C22 H22B 108.4
C24 C23 C22 129.62(16)
C24 C23 C27 112.86(16)
C22 C23 C27 117.24(14)
C23 C24 C25 110.22(16)
C23 C24 H24 124.9
C25 C24 H24 124.9
O4 C25 C24 127.12(18)
O4 C25 C26 125.39(18)
C24 C25 C26 107.47(16)
C25 C26 C27 105.30(15)
C25 C26 H26A 110.7
C27 C26 H26A 110.7
C25 C26 H26B 110.7
C27 C26 H26B 110.7
H26A C26 H26B 108.8
C23 C27 C28 109.05(14)
C23 C27 C26 103.95(14)
C28 C27 C26 115.21(15)
C23 C27 H27 109.5
C28 C27 H27 109.5
C26 C27 H27 109.5
O3 C28 C27 112.13(14)
O3 C28 H28A 109.2
C27 C28 H28A 109.2
O3 C28 H28B 109.2
C27 C28 H28B 109.2
H28A C28 H28B 107.9
C21 C29 H29A 109.5
C21 C29 H29B 109.5
H29A C29 H29B 109.5
C21 C29 H29C 109.5
H29A C29 H29C 109.5
H29B C29 H29C 109.5
C35 C30 C31 118.10(15)
C35 C30 C21 124.27(15)
C31 C30 C21 117.59(14)
C32 C31 C30 121.69(16)
C32 C31 H31 119.2
C30 C31 H31 119.2
C31 C32 C33 119.97(16)
C31 C32 H32 120.0
C33 C32 H32 120.0
C34 C33 C32 119.01(16)
C34 C33 H33 120.5
C32 C33 H33 120.5
C33 C34 C35 120.99(16)
C33 C34 H34 119.5
C35 C34 H34 119.5
C30 C35 C34 120.22(16)
C30 C35 H35 119.9
C34 C35 H35 119.9

loop_
_geom_bond_atom_site_label_1
_geom_bond_atom_site_label_2
_geom_bond_distance
O1 C8 1.423(2)
O1 C1 1.444(2)
O2 C5 1.217(2)
C1 C9 1.524(2)
C1 C10 1.533(2)
C1 C2 1.552(2)
C2 C3 1.487(2)
C2 H2A 0.9900
C2 H2B 0.9900
C3 C4 1.334(2)
C3 C7 1.510(2)
C4 C5 1.470(2)
C4 H4 0.9500
C5 C6 1.522(2)
C6 C7 1.529(2)
C6 H6A 0.9900
C6 H6B 0.9900
C7 C8 1.533(2)
C7 H7 1.0000
C8 H8A 0.9900
C8 H8B 0.9900
C9 H9A 0.9800
C9 H9B 0.9800
C9 H9C 0.9800
C10 C11 1.396(2)
C10 C15 1.396(2)
C11 C12 1.387(2)
C11 H11 0.9500
C12 C13 1.391(3)
C12 H12 0.9500
C13 C14 1.385(3)
C13 H13 0.9500
C14 C15 1.393(2)
C14 H14 0.9500
C15 H15 0.9500
O3 C28 1.430(2)
O3 C21 1.4442(19)
O4 C25 1.221(2)
C21 C29 1.523(2)
C21 C30 1.534(2)
C21 C22 1.549(2)
C22 C23 1.494(2)
C22 H22A 0.9900
C22 H22B 0.9900
C23 C24 1.335(3)
C23 C27 1.509(2)
C24 C25 1.469(3)
C24 H24 0.9500
C25 C26 1.523(3)
C26 C27 1.533(3)
C26 H26A 0.9900
C26 H26B 0.9900
C27 C28 1.530(2)
C27 H27 1.0000
C28 H28A 0.9900
C28 H28B 0.9900
C29 H29A 0.9800
C29 H29B 0.9800
C29 H29C 0.9800
C30 C35 1.392(2)
C30 C31 1.394(2)
C31 C32 1.379(2)
C31 H31 0.9500
C32 C33 1.390(3)
C32 H32 0.9500
C33 C34 1.383(3)
C33 H33 0.9500
C34 C35 1.392(2)
C34 H34 0.9500
C35 H35 0.9500
